data_7064100
loop_
_publ_author_name
'Yanbaeva, Margarita'
'Steinke, Tim'
'Engelage, Elric'
'Weiss, Robert'
'Huber, Stefan M.'

_publ_section_title
;
 &#x201C;Anti-electrostatic&#x201D; (inter-anion) chalcogen bonding
 interactions
;
_journal_issue 44
_journal_name_full 'New Journal of Chemistry'
_journal_page_first 19086
_journal_page_last 19090
_journal_paper_doi 10.1039/D5NJ03660G
_journal_volume 49
_journal_year 2025
_chemical_formula_moiety 'C15 H5 N4 Se, C9 H18 N3'
_chemical_formula_sum 'C24 H23 N7 Se'
_chemical_formula_weight 488.45
_space_group_crystal_system monoclinic
_space_group_IT_number 14
_space_group_name_Hall '-P 2yn'
_space_group_name_H-M_alt 'P 1 21/n 1'
_atom_sites_solution_hydrogens geom
_atom_sites_solution_primary 'dual space'
_atom_sites_solution_secondary difmap
_audit_creation_method SHELXL-2018/3
_audit_update_record
;
2025-08-01 deposited with the CCDC.	2025-10-16 downloaded from the CCDC.
;
_cell_angle_alpha 90
_cell_angle_beta 97.8640(10)
_cell_angle_gamma 90
_cell_formula_units_Z 12
_cell_length_a 17.8202(2)
_cell_length_b 7.32180(10)
_cell_length_c 57.3725(9)
_cell_measurement_reflns_used 13033
_cell_measurement_temperature 299(2)
_cell_measurement_theta_max 66.5
_cell_measurement_theta_min 2.7
_cell_volume 7415.33(18)
_computing_cell_refinement 'CrysAlisPro 1.171.42.70a (Rigaku OD, 2022)'
_computing_data_collection 'CrysAlisPro 1.171.42.70a (Rigaku OD, 2022)'
_computing_data_reduction 'CrysAlisPro 1.171.42.70a (Rigaku OD, 2022)'
_computing_molecular_graphics
;
 Diamond 4 - Crystal and Molecular Structure Visualization
  Crystal Impact - Dr. H. Putz & Dr. K. Brandenburg GbR, 
  Kreuzherrenstr. 102, 53227 Bonn, Germany
  http://www.crystalimpact.com/diamond
 Mercury CSD 2.0 - New Features for the Visualization 
 and Investigation of Crystal Structures
  C. F. Macrae, I. J. Bruno, J. A. Chisholm, P. R. Edgington, P. McCabe,
  E. Pidcock, 
  L. Rodriguez-Monge, R. Taylor, J. van de Streek and P. A. Wood, 
  J. Appl. Cryst., 41, 466-470, 2008
;
_computing_publication_material 'WinGX L. J. Farrugia, J. Appl. Crystallogr., 1999, 32, 837-838.'
_computing_structure_refinement 'SHELXL-2018/3 (Sheldrick, 2018)'
_computing_structure_solution
;
 shelXT  G. M. Sheldrick, Acta Crystallogr., Sect. A: Found. Crystallogr.,
 2008, 64, 112-122.
 shelXle C. B. Huebschle, G. M. Sheldrick and B. Dittrich J. Appl. Cryst.
  (2011). 44, 1281-1284
;
_diffrn_ambient_environment air
_diffrn_ambient_temperature 299.39(17)
_diffrn_detector 'Hybrid Pixel Array Detector'
_diffrn_detector_area_resol_mean 10.0000
_diffrn_detector_type HyPix
_diffrn_measured_fraction_theta_full 0.996
_diffrn_measured_fraction_theta_max 0.996
_diffrn_measurement_details
;
List of Runs (angles in degrees, time in seconds):

  # Type    Start    End  Width  t~exp~   \w     \q     \k     \f   Frames
#--------------------------------------------------------------------------
  1  \w    -72.00  25.00   0.50    1.29    --  -47.28  83.00 -99.00  194
  2  \w    -20.00  70.00   0.50    1.29    --   47.28 -83.00 139.00  180
  3  \w   -114.00 -88.00   0.50    5.16    --  -91.75 -83.00 139.00   52
  4  \w   -154.00-128.00   0.50    5.16    --  -91.75 -83.00 139.00   52
  5  \w    -70.00 -42.00   0.50    5.16    --  -91.75  83.00 -99.00   56
  6  \w    101.00 164.00   0.50    5.16    --  105.91  83.00 -99.00  126
  7  \w   -122.00 -35.00   0.50    1.29    --  -47.28 -19.00  90.00  174
  8  \w    -21.00  22.00   0.50    1.29    --  -47.28  19.00-180.00   86
  9  \w   -119.00 -73.00   0.50    1.29    --  -47.28-125.00 -90.00   92
 10  \w    -21.00  15.00   0.50    1.29    --  -47.28  19.00 -90.00   72
 11  \w    -48.00 -22.00   0.50    5.16    --  -91.75  45.00 -30.00   52
 12  \w   -156.00 -69.00   0.50    5.16    --  -91.75 -77.00-180.00  174
 13  \w   -162.00 -80.00   0.50    5.16    --  -91.75 -30.00  30.00  164
 14  \w   -163.00 -76.00   0.50    5.16    --  -91.75 -61.00  90.00  174
 15  \w    -67.00 -19.00   0.50    5.16    --  -91.75  61.00 -30.00   96
 16  \w   -143.00 -81.00   0.50    5.16    --  -91.75 -45.00-180.00  124
 17  \w     92.00 169.00   0.50    5.16    --  105.91  15.00   0.00  154
 18  \w     94.00 178.00   0.50    5.16    --  105.91  15.00  30.00  168
 19  \w     98.00 175.00   0.50    5.16    --  105.91  15.00-150.00  154
 20  \w     42.00  67.00   0.50    5.16    --  105.91 -61.00 -30.00   50
 21  \w     37.00  74.00   0.50    5.16    --  105.91 -61.00-180.00   74
 22  \w     33.00  70.00   0.50    5.16    --  105.91 -61.00 150.00   74
 23  \w     33.00  99.00   0.50    5.16    --  105.91 -94.00 -90.00  132
 24  \w     33.00  64.00   0.50    5.16    --  105.91 -61.00  30.00   62
 25  \w     42.00 125.00   0.50    5.16    --  105.91 -83.00 139.00  166
;
_diffrn_measurement_device 'four-circle diffractometer'
_diffrn_measurement_device_type 'XtaLAB Synergy, Dualflex, HyPix'
_diffrn_measurement_method '\w scans'
_diffrn_orient_matrix_type 'CrysAlisPro convention (1999,Acta A55,543-557)'
_diffrn_orient_matrix_UB_11 -0.0400775000
_diffrn_orient_matrix_UB_12 -0.1728657000
_diffrn_orient_matrix_UB_13 0.0073656000
_diffrn_orient_matrix_UB_21 -0.0129241000
_diffrn_orient_matrix_UB_22 -0.0639985000
_diffrn_orient_matrix_UB_23 -0.0258222000
_diffrn_orient_matrix_UB_31 0.0764422000
_diffrn_orient_matrix_UB_32 -0.1013797000
_diffrn_orient_matrix_UB_33 0.0037318000
_diffrn_radiation_monochromator mirror
_diffrn_radiation_probe x-ray
_diffrn_radiation_type 'Cu K\a'
_diffrn_radiation_wavelength 1.54184
_diffrn_reflns_av_R_equivalents 0.0555
_diffrn_reflns_av_unetI/netI 0.0392
_diffrn_reflns_Laue_measured_fraction_full 0.996
_diffrn_reflns_Laue_measured_fraction_max 0.996
_diffrn_reflns_limit_h_max 21
_diffrn_reflns_limit_h_min -21
_diffrn_reflns_limit_k_max 8
_diffrn_reflns_limit_k_min -8
_diffrn_reflns_limit_l_max 68
_diffrn_reflns_limit_l_min -68
_diffrn_reflns_number 70901
_diffrn_reflns_point_group_measured_fraction_full 0.996
_diffrn_reflns_point_group_measured_fraction_max 0.996
_diffrn_reflns_theta_full 66.499
_diffrn_reflns_theta_max 66.499
_diffrn_reflns_theta_min 2.721
_diffrn_source 'micro-focus sealed X-ray tube'
_diffrn_source_type 'PhotonJet (Cu) X-ray Source'
_exptl_absorpt_coefficient_mu 2.247
_exptl_absorpt_correction_T_max 1.000
_exptl_absorpt_correction_T_min 0.616
_exptl_absorpt_correction_type gaussian
_exptl_absorpt_process_details
;
CrysAlisPro 1.171.42.70a (Rigaku Oxford Diffraction, 2022)
Numerical absorption correction based on gaussian integration over
a multifaceted crystal model
Empirical absorption correction using spherical harmonics,
implemented in SCALE3 ABSPACK scaling algorithm.
;
_exptl_crystal_colour 'translucent yellow'
_exptl_crystal_density_diffrn 1.313
_exptl_crystal_description needle
_exptl_crystal_F_000 3000
_exptl_crystal_size_max 0.305
_exptl_crystal_size_mid 0.087
_exptl_crystal_size_min 0.064
_refine_diff_density_max 0.595
_refine_diff_density_min -0.580
_refine_diff_density_rms 0.045
_refine_ls_extinction_method none
_refine_ls_goodness_of_fit_ref 1.024
_refine_ls_hydrogen_treatment constr
_refine_ls_matrix_type full
_refine_ls_number_parameters 883
_refine_ls_number_reflns 13033
_refine_ls_number_restraints 0
_refine_ls_restrained_S_all 1.024
_refine_ls_R_factor_all 0.0759
_refine_ls_R_factor_gt 0.0491
_refine_ls_shift/su_max 0.003
_refine_ls_shift/su_mean 0.000
_refine_ls_structure_factor_coef Fsqd
_refine_ls_weighting_details 'w=1/[\s^2^(Fo^2^)+(0.0632P)^2^+3.2764P] where P=(Fo^2^+2Fc^2^)/3'
_refine_ls_weighting_scheme calc
_refine_ls_wR_factor_gt 0.1249
_refine_ls_wR_factor_ref 0.1426
_reflns_Friedel_coverage 0.000
_reflns_number_gt 8871
_reflns_number_total 13033
_reflns_threshold_expression 'I > 2\s(I)'
_cod_data_source_file d5nj03660g2.cif
_cod_data_source_block exp_5829
_cod_depositor_comments
;
The following automatic conversions were performed:

data item '_atom_sites_solution_secondary' value 'diffmap' was
changed to 'difmap'.

Automatic conversion script
Id: cif_fix_values 8170 2020-07-09 18:12:32Z antanas 

 Adding full bibliography for 7064100--7064102.cif.
;
_cod_original_sg_symbol_H-M 'P 21/n'
_cod_database_code 7064100
_shelx_shelxl_version_number 2018/3
_shelx_space_group_comment
;
The symmetry employed for this shelxl refinement is uniquely defined
by the following loop, which should always be used as a source of
symmetry information in preference to the above space-group names.
They are only intended as comments.
;
_oxdiff_exptl_absorpt_empirical_full_min 0.593
_oxdiff_exptl_absorpt_empirical_full_max 1.545
_oxdiff_exptl_absorpt_empirical_details
;
Empirical correction (ABSPACK) includes:
- Absorption correction using spherical harmonics
- Frame scaling
- Detector area scaling
- B-factor correction
;

loop_
_space_group_symop_operation_xyz
'x, y, z'
'-x+1/2, y+1/2, -z+1/2'
'-x, -y, -z'
'x-1/2, -y-1/2, z-1/2'

loop_
_atom_site_label
_atom_site_type_symbol
_atom_site_fract_x
_atom_site_fract_y
_atom_site_fract_z
_atom_site_U_iso_or_equiv
_atom_site_adp_type
_atom_site_occupancy
_atom_site_site_symmetry_order
_atom_site_calc_flag
_atom_site_refinement_flags_posn
_atom_site_refinement_flags_adp
_atom_site_refinement_flags_occupancy
_atom_site_disorder_assembly
_atom_site_disorder_group
Se1 Se 1.02083(3) 1.29235(7) 0.60766(2) 0.09163(16) Uani 1 1 d . . . . .
N1 N 1.2743(2) 1.4594(6) 0.63012(7) 0.1022(11) Uani 1 1 d . . . . .
N2 N 1.2527(2) 1.4041(6) 0.70512(6) 0.1047(11) Uani 1 1 d . . . . .
N3 N 1.0791(3) 1.2042(6) 0.72368(7) 0.1218(14) Uani 1 1 d . . . . .
N4 N 0.8746(3) 1.1093(7) 0.67487(8) 0.1250(14) Uani 1 1 d . . . . .
C1 C 1.05923(19) 1.2825(4) 0.63964(6) 0.0662(8) Uani 1 1 d . . . . .
C2 C 1.12084(18) 1.3167(4) 0.65598(5) 0.0605(7) Uani 1 1 d . . . . .
C3 C 1.05222(18) 1.2533(4) 0.66291(6) 0.0624(8) Uani 1 1 d . . . . .
C4 C 1.19463(18) 1.3721(4) 0.66221(6) 0.0638(8) Uani 1 1 d . . . . .
C5 C 1.2392(2) 1.4190(5) 0.64453(7) 0.0732(9) Uani 1 1 d . . . . .
C6 C 1.22664(19) 1.3856(5) 0.68594(7) 0.0723(9) Uani 1 1 d . . . . .
C7 C 1.0150(2) 1.2003(5) 0.68118(6) 0.0691(8) Uani 1 1 d . . . . .
C8 C 1.0511(2) 1.2037(5) 0.70460(7) 0.0840(10) Uani 1 1 d . . . . .
C9 C 0.9371(3) 1.1508(6) 0.67742(7) 0.0863(11) Uani 1 1 d . . . . .
C10 C 0.9447(2) 1.1085(5) 0.60702(5) 0.0735(9) Uani 1 1 d . . . . .
C11 C 0.9585(3) 0.9400(6) 0.59813(7) 0.0972(13) Uani 1 1 d . . . . .
H11 H 1.004212 0.915434 0.592651 0.117 Uiso 1 1 calc R U . . .
C12 C 0.9027(5) 0.8064(8) 0.59745(10) 0.131(2) Uani 1 1 d . . . . .
H12 H 0.910926 0.691244 0.591448 0.157 Uiso 1 1 calc R U . . .
C13 C 0.8359(4) 0.8438(10) 0.60556(10) 0.136(3) Uani 1 1 d . . . . .
H13 H 0.799212 0.753303 0.605273 0.163 Uiso 1 1 calc R U . . .
C14 C 0.8226(3) 1.0116(11) 0.61404(8) 0.128(2) Uani 1 1 d . . . . .
H14 H 0.776800 1.035925 0.619465 0.154 Uiso 1 1 calc R U . . .
C15 C 0.8769(2) 1.1465(7) 0.61463(7) 0.0947(12) Uani 1 1 d . . . . .
H15 H 0.867454 1.262493 0.620172 0.114 Uiso 1 1 calc R U . . .
Se3 Se 0.11124(2) 0.25739(8) 0.54583(2) 0.09993(18) Uani 1 1 d . . . . .
N9 N 0.0130(2) 0.3582(7) 0.46533(8) 0.1274(15) Uani 1 1 d . . . . .
N10 N 0.2441(3) 0.3770(8) 0.44578(7) 0.1330(16) Uani 1 1 d . . . . .
N11 N 0.3948(2) 0.1655(6) 0.56281(7) 0.1017(11) Uani 1 1 d . . . . .
N12 N 0.4066(2) 0.2211(7) 0.48763(8) 0.1311(16) Uani 1 1 d . . . . .
C31 C 0.1766(2) 0.2557(5) 0.52316(6) 0.0739(9) Uani 1 1 d . . . . .
C32 C 0.18496(19) 0.2861(4) 0.50003(6) 0.0698(9) Uani 1 1 d . . . . .
C33 C 0.24814(19) 0.2430(4) 0.51660(6) 0.0653(8) Uani 1 1 d . . . . .
C34 C 0.1563(2) 0.3274(5) 0.47709(6) 0.0759(9) Uani 1 1 d . . . . .
C35 C 0.0773(3) 0.3462(6) 0.47062(7) 0.0921(12) Uani 1 1 d . . . . .
C36 C 0.2049(3) 0.3522(6) 0.45980(8) 0.0920(12) Uani 1 1 d . . . . .
C37 C 0.32501(19) 0.2140(5) 0.52118(6) 0.0678(8) Uani 1 1 d . . . . .
C38 C 0.3624(2) 0.1863(5) 0.54423(7) 0.0738(9) Uani 1 1 d . . . . .
C39 C 0.3697(2) 0.2179(6) 0.50252(8) 0.0866(11) Uani 1 1 d . . . . .
C40 C 0.1642(2) 0.0876(6) 0.56738(6) 0.0782(10) Uani 1 1 d . . . . .
C41 C 0.1423(3) -0.0914(7) 0.56718(8) 0.1021(14) Uani 1 1 d . . . . .
H41 H 0.102613 -0.132855 0.556228 0.122 Uiso 1 1 calc R U . . .
C42 C 0.1815(5) -0.2142(8) 0.58417(13) 0.131(2) Uani 1 1 d . . . . .
H42 H 0.167626 -0.336461 0.584651 0.157 Uiso 1 1 calc R U . . .
C43 C 0.2392(4) -0.1460(11) 0.59948(12) 0.131(2) Uani 1 1 d . . . . .
H43 H 0.265883 -0.225403 0.610244 0.158 Uiso 1 1 calc R U . . .
C44 C 0.2597(3) 0.0283(11) 0.59990(9) 0.1239(19) Uani 1 1 d . . . . .
H44 H 0.299119 0.069008 0.610993 0.149 Uiso 1 1 calc R U . . .
C45 C 0.2227(2) 0.1483(7) 0.58397(8) 0.0958(12) Uani 1 1 d . . . . .
H45 H 0.236855 0.270576 0.584292 0.115 Uiso 1 1 calc R U . . .
N13 N -0.02947(15) -0.3447(4) 0.68938(5) 0.0746(7) Uani 1 1 d . . . . .
N14 N 0.13930(15) -0.1757(4) 0.66599(5) 0.0695(7) Uani 1 1 d . . . . .
N15 N 0.14544(16) -0.2512(4) 0.72939(5) 0.0740(8) Uani 1 1 d . . . . .
C46 C 0.04223(17) -0.2913(4) 0.69283(6) 0.0610(7) Uani 1 1 d . . . . .
C47 C 0.10567(17) -0.2301(4) 0.68404(5) 0.0581(7) Uani 1 1 d . . . . .
C48 C 0.10785(18) -0.2577(4) 0.70787(6) 0.0618(7) Uani 1 1 d . . . . .
C49 C 0.2222(2) -0.1770(7) 0.73318(7) 0.0964(13) Uani 1 1 d . . . . .
H49A H 0.222651 -0.058867 0.725952 0.145 Uiso 1 1 calc R U . . .
H49B H 0.255706 -0.257429 0.726330 0.145 Uiso 1 1 calc R U . . .
H49C H 0.238759 -0.166055 0.749765 0.145 Uiso 1 1 calc R U . . .
C50 C 0.1117(3) -0.3179(8) 0.74912(7) 0.1068(14) Uani 1 1 d . . . . .
H50A H 0.068285 -0.244658 0.751092 0.160 Uiso 1 1 calc R U . . .
H50B H 0.147920 -0.311108 0.763098 0.160 Uiso 1 1 calc R U . . .
H50C H 0.096198 -0.442508 0.746334 0.160 Uiso 1 1 calc R U . . .
C51 C -0.0705(2) -0.3719(8) 0.70928(8) 0.1110(15) Uani 1 1 d . . . . .
H51A H -0.093387 -0.258964 0.713028 0.166 Uiso 1 1 calc R U . . .
H51B H -0.035979 -0.412444 0.722607 0.166 Uiso 1 1 calc R U . . .
H51C H -0.109100 -0.462446 0.705366 0.166 Uiso 1 1 calc R U . . .
C52 C -0.0713(2) -0.3503(6) 0.66585(7) 0.0879(11) Uani 1 1 d . . . . .
H52A H -0.037559 -0.381642 0.654791 0.132 Uiso 1 1 calc R U . . .
H52B H -0.093335 -0.232695 0.661949 0.132 Uiso 1 1 calc R U . . .
H52C H -0.110707 -0.440269 0.665251 0.132 Uiso 1 1 calc R U . . .
C53 C 0.1000(2) -0.1865(6) 0.64240(6) 0.0833(10) Uani 1 1 d . . . . .
H53A H 0.119071 -0.094256 0.632861 0.125 Uiso 1 1 calc R U . . .
H53B H 0.046829 -0.167651 0.642629 0.125 Uiso 1 1 calc R U . . .
H53C H 0.107997 -0.304844 0.635962 0.125 Uiso 1 1 calc R U . . .
C54 C 0.2189(2) -0.1262(5) 0.66941(7) 0.0806(10) Uani 1 1 d . . . . .
H54A H 0.249050 -0.233277 0.668053 0.121 Uiso 1 1 calc R U . . .
H54B H 0.231895 -0.073748 0.684768 0.121 Uiso 1 1 calc R U . . .
H54C H 0.228295 -0.038836 0.657679 0.121 Uiso 1 1 calc R U . . .
N16 N 0.66677(16) 0.2970(4) 0.48015(5) 0.0763(8) Uani 1 1 d . . . . .
N17 N 0.84021(16) 0.1849(5) 0.52036(5) 0.0804(8) Uani 1 1 d . . . . .
N18 N 0.65622(17) 0.2020(5) 0.54214(5) 0.0804(8) Uani 1 1 d . . . . .
C55 C 0.70129(18) 0.2527(4) 0.50130(6) 0.0648(8) Uani 1 1 d . . . . .
C56 C 0.76600(19) 0.2114(4) 0.51643(6) 0.0660(8) Uani 1 1 d . . . . .
C57 C 0.69709(19) 0.2180(5) 0.52459(6) 0.0672(8) Uani 1 1 d . . . . .
C58 C 0.5851(2) 0.3131(7) 0.47583(7) 0.0983(13) Uani 1 1 d . . . . .
H58A H 0.570730 0.380103 0.461533 0.147 Uiso 1 1 calc R U . . .
H58B H 0.567582 0.376375 0.488702 0.147 Uiso 1 1 calc R U . . .
H58C H 0.562941 0.193458 0.474375 0.147 Uiso 1 1 calc R U . . .
C59 C 0.7082(2) 0.3005(6) 0.46002(6) 0.0864(11) Uani 1 1 d . . . . .
H59A H 0.704258 0.183558 0.452383 0.130 Uiso 1 1 calc R U . . .
H59B H 0.760537 0.327473 0.465238 0.130 Uiso 1 1 calc R U . . .
H59C H 0.687217 0.392768 0.449150 0.130 Uiso 1 1 calc R U . . .
C60 C 0.8863(2) 0.2020(7) 0.50178(8) 0.0971(13) Uani 1 1 d . . . . .
H60A H 0.854392 0.204708 0.486878 0.146 Uiso 1 1 calc R U . . .
H60B H 0.920142 0.099629 0.502224 0.146 Uiso 1 1 calc R U . . .
H60C H 0.915145 0.312925 0.503829 0.146 Uiso 1 1 calc R U . . .
C61 C 0.8772(2) 0.1533(7) 0.54422(7) 0.0991(13) Uani 1 1 d . . . . .
H61A H 0.844421 0.082868 0.552692 0.149 Uiso 1 1 calc R U . . .
H61B H 0.887983 0.268369 0.551983 0.149 Uiso 1 1 calc R U . . .
H61C H 0.923636 0.087851 0.543722 0.149 Uiso 1 1 calc R U . . .
C62 C 0.6925(3) 0.1465(8) 0.56524(7) 0.1134(16) Uani 1 1 d . . . . .
H62A H 0.719875 0.034885 0.563896 0.170 Uiso 1 1 calc R U . . .
H62B H 0.654698 0.127698 0.575416 0.170 Uiso 1 1 calc R U . . .
H62C H 0.726978 0.240093 0.571683 0.170 Uiso 1 1 calc R U . . .
C63 C 0.5748(2) 0.2349(8) 0.53819(8) 0.1136(16) Uani 1 1 d . . . . .
H63A H 0.565005 0.351764 0.530817 0.170 Uiso 1 1 calc R U . . .
H63B H 0.555349 0.233486 0.552989 0.170 Uiso 1 1 calc R U . . .
H63C H 0.550503 0.141124 0.528176 0.170 Uiso 1 1 calc R U . . .
Se2 Se 0.47766(3) 0.23179(6) 0.61683(2) 0.09686(18) Uani 1 1 d . . . . .
N5 N 0.74975(19) 0.4140(5) 0.70401(6) 0.0950(10) Uani 1 1 d . . . . .
N6 N 0.7455(2) 0.4591(6) 0.62764(7) 0.1073(12) Uani 1 1 d . . . . .
N7 N 0.5872(3) 0.2064(6) 0.73103(7) 0.1127(12) Uani 1 1 d . . . . .
N8 N 0.3769(2) 0.0693(6) 0.68540(10) 0.1399(17) Uani 1 1 d . . . . .
C16 C 0.53722(19) 0.2664(4) 0.64610(6) 0.0668(8) Uani 1 1 d . . . . .
C17 C 0.60449(18) 0.3112(4) 0.65945(5) 0.0584(7) Uani 1 1 d . . . . .
C18 C 0.54245(18) 0.2404(4) 0.66989(6) 0.0605(8) Uani 1 1 d . . . . .
C19 C 0.67777(17) 0.3738(4) 0.66271(5) 0.0587(7) Uani 1 1 d . . . . .
C20 C 0.7157(2) 0.4192(5) 0.64328(7) 0.0736(9) Uani 1 1 d . . . . .
C21 C 0.71789(18) 0.3936(5) 0.68565(6) 0.0667(8) Uani 1 1 d . . . . .
C22 C 0.51310(19) 0.1866(4) 0.68972(6) 0.0683(8) Uani 1 1 d . . . . .
C23 C 0.4378(2) 0.1212(5) 0.68765(8) 0.0886(11) Uani 1 1 d . . . . .
C24 C 0.5544(2) 0.1971(5) 0.71242(7) 0.0778(10) Uani 1 1 d . . . . .
C25 C 0.4991(2) 0.4592(5) 0.60280(5) 0.0669(8) Uani 1 1 d . . . . .
C26 C 0.4433(2) 0.5918(5) 0.60091(6) 0.0763(9) Uani 1 1 d . . . . .
H26 H 0.397782 0.568639 0.606582 0.092 Uiso 1 1 calc R U . . .
C27 C 0.4545(3) 0.7555(6) 0.59081(8) 0.0951(13) Uani 1 1 d . . . . .
H27 H 0.416885 0.844272 0.589641 0.114 Uiso 1 1 calc R U . . .
C28 C 0.5199(3) 0.7889(7) 0.58256(8) 0.1056(15) Uani 1 1 d . . . . .
H28 H 0.526856 0.901792 0.575750 0.127 Uiso 1 1 calc R U . . .
C29 C 0.5771(3) 0.6614(10) 0.58381(8) 0.1143(17) Uani 1 1 d . . . . .
H29 H 0.621909 0.686478 0.577782 0.137 Uiso 1 1 calc R U . . .
C30 C 0.5659(3) 0.4909(7) 0.59453(7) 0.0967(13) Uani 1 1 d . . . . .
H30 H 0.603650 0.402271 0.595892 0.116 Uiso 1 1 calc R U . . .
N19 N 0.64836(17) 0.7515(4) 0.73202(5) 0.0766(8) Uani 1 1 d . . . . .
N20 N 0.64065(17) 0.8278(4) 0.66880(5) 0.0765(8) Uani 1 1 d . . . . .
N21 N 0.47346(16) 0.6500(5) 0.69279(6) 0.0886(9) Uani 1 1 d . . . . .
C64 C 0.61002(18) 0.7443(4) 0.71045(6) 0.0642(8) Uani 1 1 d . . . . .
C65 C 0.60719(18) 0.7722(4) 0.68683(6) 0.0621(8) Uani 1 1 d . . . . .
C66 C 0.54508(18) 0.7079(4) 0.69562(6) 0.0656(8) Uani 1 1 d . . . . .
C67 C 0.6133(3) 0.6929(7) 0.75238(7) 0.1068(14) Uani 1 1 d . . . . .
H67A H 0.607090 0.562604 0.751978 0.160 Uiso 1 1 calc R U . . .
H67B H 0.564722 0.750262 0.751954 0.160 Uiso 1 1 calc R U . . .
H67C H 0.645156 0.727163 0.766573 0.160 Uiso 1 1 calc R U . . .
C68 C 0.7245(2) 0.8265(7) 0.73544(7) 0.0949(12) Uani 1 1 d . . . . .
H68A H 0.757895 0.746485 0.728471 0.142 Uiso 1 1 calc R U . . .
H68B H 0.741757 0.838213 0.751970 0.142 Uiso 1 1 calc R U . . .
H68C H 0.724320 0.944522 0.728126 0.142 Uiso 1 1 calc R U . . .
C69 C 0.7203(2) 0.8791(6) 0.67237(8) 0.0902(11) Uani 1 1 d . . . . .
H69A H 0.750786 0.773709 0.670361 0.135 Uiso 1 1 calc R U . . .
H69B H 0.733404 0.926603 0.687988 0.135 Uiso 1 1 calc R U . . .
H69C H 0.729144 0.970819 0.661104 0.135 Uiso 1 1 calc R U . . .
C70 C 0.6000(3) 0.8171(6) 0.64496(7) 0.1015(14) Uani 1 1 d . . . . .
H70A H 0.610856 0.923703 0.636278 0.152 Uiso 1 1 calc R U . . .
H70B H 0.546562 0.810330 0.645626 0.152 Uiso 1 1 calc R U . . .
H70C H 0.615946 0.710039 0.637303 0.152 Uiso 1 1 calc R U . . .
C71 C 0.4305(2) 0.6405(7) 0.66943(9) 0.1147(17) Uani 1 1 d . . . . .
H71A H 0.464780 0.636513 0.657895 0.172 Uiso 1 1 calc R U . . .
H71B H 0.398660 0.746253 0.666773 0.172 Uiso 1 1 calc R U . . .
H71C H 0.399737 0.532415 0.668155 0.172 Uiso 1 1 calc R U . . .
C72 C 0.4342(3) 0.6196(7) 0.71320(10) 0.1202(17) Uani 1 1 d . . . . .
H72A H 0.406014 0.727090 0.716109 0.180 Uiso 1 1 calc R U . . .
H72B H 0.470552 0.593601 0.726732 0.180 Uiso 1 1 calc R U . . .
H72C H 0.400096 0.518148 0.710174 0.180 Uiso 1 1 calc R U . . .

loop_
_atom_site_aniso_label
_atom_site_aniso_U_11
_atom_site_aniso_U_22
_atom_site_aniso_U_33
_atom_site_aniso_U_23
_atom_site_aniso_U_13
_atom_site_aniso_U_12
Se1 0.0843(3) 0.1250(4) 0.0640(2) 0.0062(2) 0.00427(19) -0.0159(2)
N1 0.091(3) 0.118(3) 0.101(3) 0.008(2) 0.023(2) -0.012(2)
N2 0.091(2) 0.133(3) 0.084(2) -0.006(2) -0.0109(19) -0.002(2)
N3 0.141(4) 0.144(4) 0.080(3) 0.001(2) 0.012(2) 0.007(3)
N4 0.093(3) 0.147(4) 0.142(4) -0.023(3) 0.042(3) -0.033(3)
C1 0.0595(19) 0.072(2) 0.066(2) -0.0049(15) 0.0050(15) -0.0013(15)
C2 0.063(2) 0.0552(17) 0.0631(18) -0.0009(14) 0.0077(15) 0.0031(14)
C3 0.0628(19) 0.0540(17) 0.070(2) -0.0065(14) 0.0076(15) 0.0014(14)
C4 0.0600(19) 0.0624(18) 0.067(2) -0.0008(15) 0.0026(15) -0.0027(15)
C5 0.066(2) 0.073(2) 0.078(2) 0.0007(18) 0.0009(19) -0.0018(17)
C6 0.062(2) 0.075(2) 0.077(2) -0.0025(18) 0.0005(18) -0.0003(16)
C7 0.071(2) 0.0659(19) 0.073(2) -0.0057(16) 0.0182(17) -0.0010(16)
C8 0.098(3) 0.083(2) 0.073(3) -0.0034(19) 0.018(2) 0.005(2)
C9 0.095(3) 0.082(3) 0.088(3) -0.014(2) 0.032(2) -0.007(2)
C10 0.068(2) 0.098(3) 0.0509(17) -0.0044(17) -0.0047(15) 0.0035(19)
C11 0.101(3) 0.107(3) 0.075(2) -0.013(2) -0.020(2) 0.017(3)
C12 0.171(6) 0.102(4) 0.100(4) -0.008(3) -0.051(4) -0.001(4)
C13 0.154(6) 0.145(6) 0.094(4) 0.026(4) -0.038(4) -0.072(5)
C14 0.100(4) 0.199(7) 0.082(3) 0.006(4) 0.000(3) -0.049(4)
C15 0.078(3) 0.131(4) 0.074(2) -0.015(2) 0.004(2) -0.004(3)
Se3 0.0633(3) 0.1353(4) 0.1032(3) 0.0101(3) 0.0187(2) 0.0211(2)
N9 0.082(3) 0.156(4) 0.132(3) 0.014(3) -0.027(2) 0.009(3)
N10 0.131(4) 0.184(5) 0.082(3) -0.003(3) 0.009(2) -0.041(3)
N11 0.078(2) 0.128(3) 0.092(2) 0.017(2) -0.0135(19) 0.000(2)
N12 0.086(3) 0.204(5) 0.107(3) -0.011(3) 0.029(2) -0.004(3)
C31 0.059(2) 0.086(2) 0.074(2) 0.0040(18) 0.0018(16) 0.0005(17)
C32 0.0606(19) 0.0641(19) 0.080(2) 0.0006(16) -0.0080(16) -0.0023(15)
C33 0.063(2) 0.0620(18) 0.0681(19) 0.0007(15) -0.0015(15) -0.0041(15)
C34 0.069(2) 0.080(2) 0.074(2) 0.0023(18) -0.0074(18) -0.0064(17)
C35 0.085(3) 0.097(3) 0.086(3) 0.008(2) -0.018(2) -0.002(2)
C36 0.095(3) 0.107(3) 0.067(2) -0.001(2) -0.011(2) -0.020(2)
C37 0.0565(19) 0.074(2) 0.071(2) -0.0036(16) 0.0019(16) -0.0012(15)
C38 0.060(2) 0.076(2) 0.084(2) 0.0016(18) 0.0014(18) -0.0016(16)
C39 0.064(2) 0.107(3) 0.088(3) -0.005(2) 0.007(2) -0.002(2)
C40 0.070(2) 0.097(3) 0.074(2) -0.0036(19) 0.0325(18) 0.004(2)
C41 0.112(3) 0.114(4) 0.093(3) -0.022(3) 0.058(3) -0.015(3)
C42 0.185(7) 0.099(4) 0.132(5) 0.005(4) 0.104(5) -0.001(4)
C43 0.154(6) 0.144(6) 0.113(5) 0.040(4) 0.077(4) 0.040(5)
C44 0.094(3) 0.188(6) 0.093(3) 0.030(4) 0.024(3) 0.019(4)
C45 0.077(3) 0.124(3) 0.089(3) 0.004(3) 0.020(2) 0.001(2)
N13 0.0503(16) 0.093(2) 0.0802(19) -0.0041(15) 0.0071(14) -0.0026(14)
N14 0.0572(16) 0.0884(19) 0.0637(16) 0.0025(14) 0.0104(13) 0.0015(14)
N15 0.0665(17) 0.096(2) 0.0571(16) -0.0077(14) 0.0010(13) 0.0003(15)
C46 0.0520(18) 0.0667(18) 0.0635(18) -0.0058(14) 0.0048(14) 0.0056(14)
C47 0.0483(16) 0.0638(18) 0.0610(18) -0.0044(14) 0.0032(14) 0.0052(13)
C48 0.0549(17) 0.0654(19) 0.0647(19) -0.0091(14) 0.0074(14) 0.0057(14)
C49 0.073(2) 0.129(3) 0.081(3) -0.020(2) -0.010(2) -0.013(2)
C50 0.104(3) 0.153(4) 0.064(2) -0.004(2) 0.013(2) -0.003(3)
C51 0.073(3) 0.153(4) 0.112(3) 0.010(3) 0.032(2) -0.015(3)
C52 0.059(2) 0.101(3) 0.098(3) -0.012(2) -0.0097(19) 0.0008(19)
C53 0.089(3) 0.097(3) 0.064(2) 0.0070(19) 0.0094(18) 0.008(2)
C54 0.064(2) 0.083(2) 0.097(3) 0.005(2) 0.0194(19) -0.0069(18)
N16 0.0643(17) 0.103(2) 0.0619(17) -0.0062(15) 0.0081(13) 0.0040(15)
N17 0.0566(18) 0.109(2) 0.0754(19) -0.0030(16) 0.0068(14) 0.0053(15)
N18 0.0692(19) 0.108(2) 0.0654(17) -0.0032(16) 0.0147(14) -0.0058(16)
C55 0.0578(18) 0.074(2) 0.0626(19) -0.0112(15) 0.0094(15) -0.0060(15)
C56 0.065(2) 0.071(2) 0.0619(18) -0.0080(15) 0.0094(15) -0.0054(16)
C57 0.061(2) 0.076(2) 0.065(2) -0.0096(16) 0.0092(16) -0.0068(16)
C58 0.072(3) 0.140(4) 0.079(3) -0.008(2) -0.003(2) 0.008(2)
C59 0.085(3) 0.111(3) 0.065(2) -0.006(2) 0.0166(19) -0.006(2)
C60 0.066(2) 0.125(3) 0.103(3) -0.018(3) 0.022(2) 0.004(2)
C61 0.076(3) 0.124(3) 0.092(3) 0.003(2) -0.010(2) 0.002(2)
C62 0.108(3) 0.163(5) 0.072(3) 0.021(3) 0.023(2) 0.010(3)
C63 0.074(3) 0.179(5) 0.092(3) -0.005(3) 0.028(2) 0.003(3)
Se2 0.1059(3) 0.0755(3) 0.0938(3) 0.0024(2) -0.0417(3) -0.0140(2)
N5 0.076(2) 0.127(3) 0.076(2) -0.0046(19) -0.0103(17) -0.0019(19)
N6 0.089(2) 0.142(3) 0.097(3) 0.025(2) 0.031(2) 0.008(2)
N7 0.118(3) 0.145(4) 0.077(2) 0.007(2) 0.019(2) 0.009(3)
N8 0.082(3) 0.117(3) 0.225(5) -0.026(3) 0.036(3) -0.025(2)
C16 0.064(2) 0.0613(18) 0.070(2) -0.0023(15) -0.0096(16) 0.0026(15)
C17 0.0612(19) 0.0515(16) 0.0606(17) -0.0014(13) 0.0014(14) 0.0083(14)
C18 0.0573(18) 0.0497(16) 0.073(2) -0.0032(14) 0.0023(15) 0.0032(13)
C19 0.0551(18) 0.0625(18) 0.0577(17) -0.0002(14) 0.0041(14) 0.0025(14)
C20 0.061(2) 0.083(2) 0.076(2) 0.0056(18) 0.0073(18) 0.0053(17)
C21 0.0548(18) 0.073(2) 0.071(2) 0.0003(16) 0.0032(16) -0.0003(15)
C22 0.060(2) 0.0605(18) 0.086(2) -0.0009(16) 0.0150(17) 0.0014(15)
C23 0.077(3) 0.071(2) 0.121(3) -0.008(2) 0.024(2) -0.003(2)
C24 0.078(2) 0.080(2) 0.080(3) 0.0014(19) 0.025(2) 0.0073(18)
C25 0.073(2) 0.073(2) 0.0511(17) -0.0110(14) -0.0065(15) 0.0029(17)
C26 0.077(2) 0.080(2) 0.067(2) 0.0007(18) -0.0074(17) 0.0030(19)
C27 0.103(3) 0.087(3) 0.088(3) 0.005(2) -0.014(2) 0.003(2)
C28 0.118(4) 0.120(4) 0.074(3) 0.015(2) -0.003(3) -0.023(3)
C29 0.095(4) 0.174(5) 0.077(3) -0.012(3) 0.022(2) -0.037(4)
C30 0.084(3) 0.126(4) 0.078(3) -0.030(3) 0.003(2) 0.008(3)
N19 0.0695(18) 0.096(2) 0.0625(16) -0.0090(14) 0.0043(14) 0.0027(15)
N20 0.0727(19) 0.087(2) 0.0680(18) -0.0011(15) 0.0031(15) 0.0056(15)
N21 0.0525(18) 0.092(2) 0.117(3) -0.0177(19) -0.0022(17) -0.0017(15)
C64 0.0580(18) 0.0641(19) 0.068(2) -0.0133(15) -0.0007(15) 0.0091(14)
C65 0.0537(18) 0.0600(18) 0.070(2) -0.0085(15) 0.0000(15) 0.0061(14)
C66 0.0482(18) 0.0592(18) 0.086(2) -0.0132(16) -0.0019(16) 0.0071(14)
C67 0.114(4) 0.133(4) 0.076(3) -0.005(2) 0.023(2) 0.006(3)
C68 0.070(2) 0.126(3) 0.081(2) -0.020(2) -0.0145(19) -0.010(2)
C69 0.076(3) 0.091(3) 0.106(3) 0.004(2) 0.023(2) -0.007(2)
C70 0.136(4) 0.094(3) 0.068(2) -0.005(2) -0.008(2) 0.026(3)
C71 0.065(2) 0.113(3) 0.153(4) -0.051(3) -0.033(3) 0.014(2)
C72 0.071(3) 0.124(4) 0.172(5) 0.004(3) 0.037(3) -0.013(3)

loop_
_atom_type_symbol
_atom_type_description
_atom_type_scat_dispersion_real
_atom_type_scat_dispersion_imag
_atom_type_scat_source
C C 0.0181 0.0091 'International Tables Vol C Tables 4.2.6.8 and 6.1.1.4'
H H 0.0000 0.0000 'International Tables Vol C Tables 4.2.6.8 and 6.1.1.4'
N N 0.0311 0.0180 'International Tables Vol C Tables 4.2.6.8 and 6.1.1.4'
Se Se -0.7943 1.1372 'International Tables Vol C Tables 4.2.6.8 and 6.1.1.4'

loop_
_exptl_crystal_face_index_h
_exptl_crystal_face_index_k
_exptl_crystal_face_index_l
_exptl_crystal_face_perp_dist
1 0 1 0.0245
-2 1 2 0.1619
0 0 1 0.0275
0 0 -1 0.0447
-1 0 2 0.0273
1 0 -2 0.0499
1 0 -1 0.0433
-1 0 1 0.0297
-2 1 -2 0.1634
0 -1 2 0.0964
0 1 -2 0.2030
1 1 -2 0.2013
0 -1 1 0.0981
0 1 -1 0.2041
-1 0 0 0.0299
0 -2 -1 0.0980
0 1 1 0.2056
-2 0 -1 0.0345
1 -1 -2 0.0964

loop_
_geom_angle_atom_site_label_1
_geom_angle_atom_site_label_2
_geom_angle_atom_site_label_3
_geom_angle
_geom_angle_site_symmetry_1
_geom_angle_site_symmetry_3
_geom_angle_publ_flag
C1 Se1 C10 98.94(14) . . ?
C2 C1 C3 62.2(2) . . ?
C2 C1 Se1 144.9(3) . . ?
C3 C1 Se1 152.8(3) . . ?
C1 C2 C4 152.0(3) . . ?
C1 C2 C3 59.2(2) . . ?
C4 C2 C3 148.8(3) . . ?
C7 C3 C1 154.7(3) . . ?
C7 C3 C2 146.6(3) . . ?
C1 C3 C2 58.6(2) . . ?
C2 C4 C6 121.3(3) . . ?
C2 C4 C5 119.7(3) . . ?
C6 C4 C5 119.0(3) . . ?
N1 C5 C4 178.8(4) . . ?
N2 C6 C4 177.2(4) . . ?
C3 C7 C8 121.2(3) . . ?
C3 C7 C9 121.4(3) . . ?
C8 C7 C9 117.3(3) . . ?
N3 C8 C7 178.5(5) . . ?
N4 C9 C7 178.5(5) . . ?
C15 C10 C11 120.9(4) . . ?
C15 C10 Se1 120.4(3) . . ?
C11 C10 Se1 118.6(3) . . ?
C10 C11 C12 118.6(5) . . ?
C10 C11 H11 120.7 . . ?
C12 C11 H11 120.7 . . ?
C13 C12 C11 120.2(6) . . ?
C13 C12 H12 119.9 . . ?
C11 C12 H12 119.9 . . ?
C14 C13 C12 120.6(6) . . ?
C14 C13 H13 119.7 . . ?
C12 C13 H13 119.7 . . ?
C13 C14 C15 120.1(6) . . ?
C13 C14 H14 119.9 . . ?
C15 C14 H14 119.9 . . ?
C10 C15 C14 119.5(5) . . ?
C10 C15 H15 120.2 . . ?
C14 C15 H15 120.2 . . ?
C31 Se3 C40 98.44(15) . . ?
C32 C31 C33 61.4(3) . . ?
C32 C31 Se3 146.6(3) . . ?
C33 C31 Se3 151.7(3) . . ?
C31 C32 C34 152.0(4) . . ?
C31 C32 C33 59.6(2) . . ?
C34 C32 C33 148.4(4) . . ?
C37 C33 C31 153.0(3) . . ?
C37 C33 C32 148.0(4) . . ?
C31 C33 C32 59.0(2) . . ?
C32 C34 C35 119.8(4) . . ?
C32 C34 C36 121.0(3) . . ?
C35 C34 C36 119.2(3) . . ?
N9 C35 C34 178.8(6) . . ?
N10 C36 C34 178.3(6) . . ?
C33 C37 C38 122.1(3) . . ?
C33 C37 C39 120.0(3) . . ?
C38 C37 C39 117.9(3) . . ?
N11 C38 C37 178.0(4) . . ?
N12 C39 C37 179.2(4) . . ?
C41 C40 C45 120.1(4) . . ?
C41 C40 Se3 120.2(4) . . ?
C45 C40 Se3 119.7(3) . . ?
C40 C41 C42 118.9(5) . . ?
C40 C41 H41 120.6 . . ?
C42 C41 H41 120.6 . . ?
C43 C42 C41 117.8(6) . . ?
C43 C42 H42 121.1 . . ?
C41 C42 H42 121.1 . . ?
C44 C43 C42 123.3(6) . . ?
C44 C43 H43 118.3 . . ?
C42 C43 H43 118.3 . . ?
C43 C44 C45 119.9(6) . . ?
C43 C44 H44 120.1 . . ?
C45 C44 H44 120.1 . . ?
C44 C45 C40 120.1(5) . . ?
C44 C45 H45 120.0 . . ?
C40 C45 H45 120.0 . . ?
C46 N13 C52 120.7(3) . . ?
C46 N13 C51 120.1(3) . . ?
C52 N13 C51 118.6(3) . . ?
C47 N14 C53 120.3(3) . . ?
C47 N14 C54 120.5(3) . . ?
C53 N14 C54 118.8(3) . . ?
C48 N15 C50 120.6(3) . . ?
C48 N15 C49 119.8(3) . . ?
C50 N15 C49 119.6(3) . . ?
N13 C46 C47 150.0(3) . . ?
N13 C46 C48 149.9(3) . . ?
C47 C46 C48 60.1(2) . . ?
N14 C47 C46 150.0(3) . . ?
N14 C47 C48 149.8(3) . . ?
C46 C47 C48 60.1(2) . . ?
N15 C48 C46 150.4(3) . . ?
N15 C48 C47 149.7(3) . . ?
C46 C48 C47 59.9(2) . . ?
N15 C49 H49A 109.5 . . ?
N15 C49 H49B 109.5 . . ?
H49A C49 H49B 109.5 . . ?
N15 C49 H49C 109.5 . . ?
H49A C49 H49C 109.5 . . ?
H49B C49 H49C 109.5 . . ?
N15 C50 H50A 109.5 . . ?
N15 C50 H50B 109.5 . . ?
H50A C50 H50B 109.5 . . ?
N15 C50 H50C 109.5 . . ?
H50A C50 H50C 109.5 . . ?
H50B C50 H50C 109.5 . . ?
N13 C51 H51A 109.5 . . ?
N13 C51 H51B 109.5 . . ?
H51A C51 H51B 109.5 . . ?
N13 C51 H51C 109.5 . . ?
H51A C51 H51C 109.5 . . ?
H51B C51 H51C 109.5 . . ?
N13 C52 H52A 109.5 . . ?
N13 C52 H52B 109.5 . . ?
H52A C52 H52B 109.5 . . ?
N13 C52 H52C 109.5 . . ?
H52A C52 H52C 109.5 . . ?
H52B C52 H52C 109.5 . . ?
N14 C53 H53A 109.5 . . ?
N14 C53 H53B 109.5 . . ?
H53A C53 H53B 109.5 . . ?
N14 C53 H53C 109.5 . . ?
H53A C53 H53C 109.5 . . ?
H53B C53 H53C 109.5 . . ?
N14 C54 H54A 109.5 . . ?
N14 C54 H54B 109.5 . . ?
H54A C54 H54B 109.5 . . ?
N14 C54 H54C 109.5 . . ?
H54A C54 H54C 109.5 . . ?
H54B C54 H54C 109.5 . . ?
C55 N16 C58 120.5(3) . . ?
C55 N16 C59 120.6(3) . . ?
C58 N16 C59 118.1(3) . . ?
C56 N17 C60 121.3(3) . . ?
C56 N17 C61 119.8(3) . . ?
C60 N17 C61 118.7(3) . . ?
C57 N18 C62 119.7(3) . . ?
C57 N18 C63 120.4(3) . . ?
C62 N18 C63 119.9(3) . . ?
N16 C55 C57 149.1(3) . . ?
N16 C55 C56 151.0(3) . . ?
C57 C55 C56 59.9(2) . . ?
N17 C56 C57 149.9(3) . . ?
N17 C56 C55 150.3(3) . . ?
C57 C56 C55 59.8(2) . . ?
N18 C57 C55 149.8(3) . . ?
N18 C57 C56 149.9(3) . . ?
C55 C57 C56 60.3(2) . . ?
N16 C58 H58A 109.5 . . ?
N16 C58 H58B 109.5 . . ?
H58A C58 H58B 109.5 . . ?
N16 C58 H58C 109.5 . . ?
H58A C58 H58C 109.5 . . ?
H58B C58 H58C 109.5 . . ?
N16 C59 H59A 109.5 . . ?
N16 C59 H59B 109.5 . . ?
H59A C59 H59B 109.5 . . ?
N16 C59 H59C 109.5 . . ?
H59A C59 H59C 109.5 . . ?
H59B C59 H59C 109.5 . . ?
N17 C60 H60A 109.5 . . ?
N17 C60 H60B 109.5 . . ?
H60A C60 H60B 109.5 . . ?
N17 C60 H60C 109.5 . . ?
H60A C60 H60C 109.5 . . ?
H60B C60 H60C 109.5 . . ?
N17 C61 H61A 109.5 . . ?
N17 C61 H61B 109.5 . . ?
H61A C61 H61B 109.5 . . ?
N17 C61 H61C 109.5 . . ?
H61A C61 H61C 109.5 . . ?
H61B C61 H61C 109.5 . . ?
N18 C62 H62A 109.5 . . ?
N18 C62 H62B 109.5 . . ?
H62A C62 H62B 109.5 . . ?
N18 C62 H62C 109.5 . . ?
H62A C62 H62C 109.5 . . ?
H62B C62 H62C 109.5 . . ?
N18 C63 H63A 109.5 . . ?
N18 C63 H63B 109.5 . . ?
H63A C63 H63B 109.5 . . ?
N18 C63 H63C 109.5 . . ?
H63A C63 H63C 109.5 . . ?
H63B C63 H63C 109.5 . . ?
C16 Se2 C25 97.94(14) . . ?
C18 C16 C17 62.7(2) . . ?
C18 C16 Se2 145.7(3) . . ?
C17 C16 Se2 151.2(3) . . ?
C16 C17 C19 154.0(3) . . ?
C16 C17 C18 58.6(2) . . ?
C19 C17 C18 147.4(3) . . ?
C16 C18 C22 152.2(3) . . ?
C16 C18 C17 58.8(2) . . ?
C22 C18 C17 149.1(3) . . ?
C17 C19 C21 120.7(3) . . ?
C17 C19 C20 121.1(3) . . ?
C21 C19 C20 118.1(3) . . ?
N6 C20 C19 178.6(4) . . ?
N5 C21 C19 178.3(4) . . ?
C18 C22 C24 122.7(3) . . ?
C18 C22 C23 119.5(3) . . ?
C24 C22 C23 117.8(3) . . ?
N8 C23 C22 178.3(5) . . ?
N7 C24 C22 179.1(4) . . ?
C30 C25 C26 120.4(4) . . ?
C30 C25 Se2 122.1(3) . . ?
C26 C25 Se2 117.5(3) . . ?
C27 C26 C25 120.4(4) . . ?
C27 C26 H26 119.8 . . ?
C25 C26 H26 119.8 . . ?
C28 C27 C26 119.9(5) . . ?
C28 C27 H27 120.1 . . ?
C26 C27 H27 120.1 . . ?
C27 C28 C29 122.2(5) . . ?
C27 C28 H28 118.9 . . ?
C29 C28 H28 118.9 . . ?
C28 C29 C30 118.1(5) . . ?
C28 C29 H29 120.9 . . ?
C30 C29 H29 120.9 . . ?
C25 C30 C29 118.9(4) . . ?
C25 C30 H30 120.5 . . ?
C29 C30 H30 120.5 . . ?
C64 N19 C68 119.5(3) . . ?
C64 N19 C67 120.7(3) . . ?
C68 N19 C67 119.8(3) . . ?
C65 N20 C69 120.2(3) . . ?
C65 N20 C70 119.7(3) . . ?
C69 N20 C70 119.7(3) . . ?
C66 N21 C71 120.2(4) . . ?
C66 N21 C72 120.4(3) . . ?
C71 N21 C72 118.9(4) . . ?
N19 C64 C65 149.6(3) . . ?
N19 C64 C66 150.6(4) . . ?
C65 C64 C66 59.8(2) . . ?
N20 C65 C66 150.4(3) . . ?
N20 C65 C64 149.4(3) . . ?
C66 C65 C64 60.1(2) . . ?
N21 C66 C65 151.4(4) . . ?
N21 C66 C64 148.6(4) . . ?
C65 C66 C64 60.0(2) . . ?
N19 C67 H67A 109.5 . . ?
N19 C67 H67B 109.5 . . ?
H67A C67 H67B 109.5 . . ?
N19 C67 H67C 109.5 . . ?
H67A C67 H67C 109.5 . . ?
H67B C67 H67C 109.5 . . ?
N19 C68 H68A 109.5 . . ?
N19 C68 H68B 109.5 . . ?
H68A C68 H68B 109.5 . . ?
N19 C68 H68C 109.5 . . ?
H68A C68 H68C 109.5 . . ?
H68B C68 H68C 109.5 . . ?
N20 C69 H69A 109.5 . . ?
N20 C69 H69B 109.5 . . ?
H69A C69 H69B 109.5 . . ?
N20 C69 H69C 109.5 . . ?
H69A C69 H69C 109.5 . . ?
H69B C69 H69C 109.5 . . ?
N20 C70 H70A 109.5 . . ?
N20 C70 H70B 109.5 . . ?
H70A C70 H70B 109.5 . . ?
N20 C70 H70C 109.5 . . ?
H70A C70 H70C 109.5 . . ?
H70B C70 H70C 109.5 . . ?
N21 C71 H71A 109.5 . . ?
N21 C71 H71B 109.5 . . ?
H71A C71 H71B 109.5 . . ?
N21 C71 H71C 109.5 . . ?
H71A C71 H71C 109.5 . . ?
H71B C71 H71C 109.5 . . ?
N21 C72 H72A 109.5 . . ?
N21 C72 H72B 109.5 . . ?
H72A C72 H72B 109.5 . . ?
N21 C72 H72C 109.5 . . ?
H72A C72 H72C 109.5 . . ?
H72B C72 H72C 109.5 . . ?

loop_
_geom_bond_atom_site_label_1
_geom_bond_atom_site_label_2
_geom_bond_distance
_geom_bond_site_symmetry_2
_geom_bond_publ_flag
Se1 C1 1.870(3) . ?
Se1 C10 1.908(4) . ?
N1 C5 1.142(5) . ?
N2 C6 1.142(4) . ?
N3 C8 1.140(5) . ?
N4 C9 1.145(5) . ?
C1 C2 1.366(4) . ?
C1 C3 1.374(5) . ?
C2 C4 1.376(4) . ?
C2 C3 1.415(5) . ?
C3 C7 1.371(5) . ?
C4 C6 1.406(5) . ?
C4 C5 1.414(5) . ?
C7 C8 1.409(5) . ?
C7 C9 1.421(6) . ?
C10 C15 1.369(5) . ?
C10 C11 1.370(6) . ?
C11 C12 1.392(8) . ?
C11 H11 0.9300 . ?
C12 C13 1.363(9) . ?
C12 H12 0.9300 . ?
C13 C14 1.354(9) . ?
C13 H13 0.9300 . ?
C14 C15 1.379(7) . ?
C14 H14 0.9300 . ?
C15 H15 0.9300 . ?
Se3 C31 1.861(4) . ?
Se3 C40 1.909(4) . ?
N9 C35 1.148(5) . ?
N10 C36 1.150(6) . ?
N11 C38 1.151(4) . ?
N12 C39 1.147(5) . ?
C31 C32 1.373(5) . ?
C31 C33 1.381(5) . ?
C32 C34 1.379(5) . ?
C32 C33 1.406(4) . ?
C33 C37 1.376(5) . ?
C34 C35 1.413(6) . ?
C34 C36 1.415(6) . ?
C37 C38 1.411(5) . ?
C37 C39 1.420(6) . ?
C40 C41 1.368(6) . ?
C40 C45 1.384(6) . ?
C41 C42 1.435(8) . ?
C41 H41 0.9300 . ?
C42 C43 1.354(9) . ?
C42 H42 0.9300 . ?
C43 C44 1.327(9) . ?
C43 H43 0.9300 . ?
C44 C45 1.370(7) . ?
C44 H44 0.9300 . ?
C45 H45 0.9300 . ?
N13 C46 1.325(4) . ?
N13 C52 1.450(4) . ?
N13 C51 1.451(5) . ?
N14 C47 1.327(4) . ?
N14 C53 1.438(4) . ?
N14 C54 1.450(4) . ?
N15 C48 1.322(4) . ?
N15 C50 1.439(5) . ?
N15 C49 1.460(5) . ?
C46 C47 1.375(5) . ?
C46 C48 1.377(4) . ?
C47 C48 1.377(4) . ?
C49 H49A 0.9600 . ?
C49 H49B 0.9600 . ?
C49 H49C 0.9600 . ?
C50 H50A 0.9600 . ?
C50 H50B 0.9600 . ?
C50 H50C 0.9600 . ?
C51 H51A 0.9600 . ?
C51 H51B 0.9600 . ?
C51 H51C 0.9600 . ?
C52 H52A 0.9600 . ?
C52 H52B 0.9600 . ?
C52 H52C 0.9600 . ?
C53 H53A 0.9600 . ?
C53 H53B 0.9600 . ?
C53 H53C 0.9600 . ?
C54 H54A 0.9600 . ?
C54 H54B 0.9600 . ?
C54 H54C 0.9600 . ?
N16 C55 1.324(4) . ?
N16 C58 1.447(5) . ?
N16 C59 1.454(5) . ?
N17 C56 1.325(4) . ?
N17 C60 1.437(5) . ?
N17 C61 1.454(5) . ?
N18 C57 1.326(4) . ?
N18 C62 1.451(5) . ?
N18 C63 1.457(5) . ?
C55 C57 1.372(5) . ?
C55 C56 1.379(5) . ?
C56 C57 1.373(5) . ?
C58 H58A 0.9600 . ?
C58 H58B 0.9600 . ?
C58 H58C 0.9600 . ?
C59 H59A 0.9600 . ?
C59 H59B 0.9600 . ?
C59 H59C 0.9600 . ?
C60 H60A 0.9600 . ?
C60 H60B 0.9600 . ?
C60 H60C 0.9600 . ?
C61 H61A 0.9600 . ?
C61 H61B 0.9600 . ?
C61 H61C 0.9600 . ?
C62 H62A 0.9600 . ?
C62 H62B 0.9600 . ?
C62 H62C 0.9600 . ?
C63 H63A 0.9600 . ?
C63 H63B 0.9600 . ?
C63 H63C 0.9600 . ?
Se2 C16 1.877(3) . ?
Se2 C25 1.911(4) . ?
N5 C21 1.136(4) . ?
N6 C20 1.142(5) . ?
N7 C24 1.148(5) . ?
N8 C23 1.139(5) . ?
C16 C18 1.369(5) . ?
C16 C17 1.371(4) . ?
C17 C19 1.372(4) . ?
C17 C18 1.425(5) . ?
C18 C22 1.374(5) . ?
C19 C21 1.417(4) . ?
C19 C20 1.419(5) . ?
C22 C24 1.407(5) . ?
C22 C23 1.415(5) . ?
C25 C30 1.361(6) . ?
C25 C26 1.384(5) . ?
C26 C27 1.358(6) . ?
C26 H26 0.9300 . ?
C27 C28 1.338(7) . ?
C27 H27 0.9300 . ?
C28 C29 1.377(7) . ?
C28 H28 0.9300 . ?
C29 C30 1.418(7) . ?
C29 H29 0.9300 . ?
C30 H30 0.9300 . ?
N19 C64 1.330(4) . ?
N19 C68 1.453(5) . ?
N19 C67 1.462(5) . ?
N20 C65 1.327(4) . ?
N20 C69 1.455(5) . ?
N20 C70 1.460(5) . ?
N21 C66 1.333(4) . ?
N21 C71 1.451(5) . ?
N21 C72 1.462(6) . ?
C64 C65 1.364(5) . ?
C64 C66 1.366(4) . ?
C65 C66 1.361(5) . ?
C67 H67A 0.9600 . ?
C67 H67B 0.9600 . ?
C67 H67C 0.9600 . ?
C68 H68A 0.9600 . ?
C68 H68B 0.9600 . ?
C68 H68C 0.9600 . ?
C69 H69A 0.9600 . ?
C69 H69B 0.9600 . ?
C69 H69C 0.9600 . ?
C70 H70A 0.9600 . ?
C70 H70B 0.9600 . ?
C70 H70C 0.9600 . ?
C71 H71A 0.9600 . ?
C71 H71B 0.9600 . ?
C71 H71C 0.9600 . ?
C72 H72A 0.9600 . ?
C72 H72B 0.9600 . ?
C72 H72C 0.9600 . ?

loop_
_exptl_oxdiff_crystal_face_indexfrac_h
_exptl_oxdiff_crystal_face_indexfrac_k
_exptl_oxdiff_crystal_face_indexfrac_l
_exptl_oxdiff_crystal_face_x
_exptl_oxdiff_crystal_face_y
_exptl_oxdiff_crystal_face_z
1.0000 0.0002 0.9986 -0.0328 -0.0387 0.0802
-2.0009 0.9988 1.9973 -0.0778 -0.0896 -0.2468
0.0002 -0.0000 0.9997 0.0074 -0.0258 0.0037
-0.0002 0.0000 -0.9997 -0.0074 0.0258 -0.0037
-0.9994 -0.0002 2.0004 0.0548 -0.0387 -0.0689
0.9994 0.0002 -2.0004 -0.0548 0.0387 0.0689
0.9996 0.0002 -1.0007 -0.0475 0.0129 0.0727
-0.9996 -0.0002 1.0007 0.0475 -0.0129 -0.0727
-2.0017 0.9989 -2.0013 -0.1072 0.0136 -0.2617
0.0021 -0.9992 2.0034 0.1874 0.0122 0.1089
-0.0021 0.9992 -2.0034 -0.1874 -0.0122 -0.1089
0.9978 0.9994 -2.0045 -0.2275 -0.0251 -0.0325
0.0019 -0.9992 1.0038 0.1800 0.0380 0.1052
-0.0019 0.9992 -1.0038 -0.1800 -0.0380 -0.1052
-0.9998 -0.0002 0.0010 0.0401 0.0129 -0.0764
0.0031 -1.9983 -0.9914 0.3380 0.1534 0.1991
-0.0014 0.9991 0.9955 -0.1653 -0.0896 -0.0977
-1.9999 -0.0003 -0.9976 0.0729 0.0516 -0.1566
1.0011 -0.9990 -1.9962 0.1179 0.1025 0.1703
